data_2244124
loop_
_publ_author_name
'Subha, Veerappan'
'Seethalakshmi, Thangaraj'
'Balakrishnan, Thangavelu'
'Percino, M. Judith'
'Venkatesan, Perumal'

_publ_section_title
;
 Crystal structure of 4-(2-methoxyphenyl)piperazin-1-ium
 3,5-dintrosalicylate
;
_journal_issue 8
_journal_name_full 'Acta Crystallographica Section E'
_journal_page_first
;
;
_journal_paper_doi 10.1107/S2056989022006831
_journal_volume 78
_journal_year 2022
_chemical_formula_iupac 'C11 H17 N2 O+ , C7 H3 N2 O7-'
_chemical_formula_moiety 'C7 H3 N2 O7, C11 H17 N2 O'
_chemical_formula_sum 'C18 H20 N4 O8'
_chemical_formula_weight 420.38
_chemical_name_common
;
1-(2-Methoxyphenyl)piperazinium 3,5-dintrosalicylate
;
_chemical_name_systematic
;
4-(2-Methoxyphenyl)piperazin-1-ium 2-carboxy-4,6-dinitrophenolate
;
_space_group_crystal_system triclinic
_space_group_IT_number 2
_space_group_name_Hall '-P 1'
_space_group_name_H-M_alt 'P -1'
_atom_sites_solution_hydrogens mixed
_audit_creation_method SHELXL-2018/3
_cell_angle_alpha 88.954(4)
_cell_angle_beta 81.333(4)
_cell_angle_gamma 89.352(3)
_cell_formula_units_Z 2
_cell_length_a 7.3729(6)
_cell_length_b 8.4842(7)
_cell_length_c 15.5411(13)
_cell_measurement_reflns_used 3479
_cell_measurement_temperature 296(2)
_cell_measurement_theta_max 21.40
_cell_measurement_theta_min 2.65
_cell_volume 960.85(14)
_computing_cell_refinement
;
APEX2 and SAINT (Bruker, 2012)
;
_computing_data_collection
;
APEX2 (Bruker, 2012)
;
_computing_data_reduction
;
SAINT and XPREP (Bruker, 2012)
;
_computing_molecular_graphics
;
ORTEP-3 for Windows (Farrugia, 2012) and Mercury (Macrae <i>et al.</i>,
2020)
;
_computing_publication_material
;
PLATON (Spek, 2020)
;
_computing_structure_refinement
;
<i>SHELXL2018/3</i> (Sheldrick, 2015b)
;
_computing_structure_solution
;
<i>SHELXT2014/5</i> (Sheldrick, 2015a)
;
_diffrn_ambient_temperature 296(2)
_diffrn_measured_fraction_theta_full 1.000
_diffrn_measured_fraction_theta_max 0.998
_diffrn_measurement_device_type 'Bruker Kappa APEXII'
_diffrn_measurement_method '\w and \f scan'
_diffrn_radiation_monochromator graphite
_diffrn_radiation_source 'fine-focus sealed tube'
_diffrn_radiation_type MoK\a
_diffrn_radiation_wavelength 0.71073
_diffrn_reflns_av_R_equivalents 0.0840
_diffrn_reflns_av_unetI/netI 0.0580
_diffrn_reflns_limit_h_max 8
_diffrn_reflns_limit_h_min -8
_diffrn_reflns_limit_k_max 10
_diffrn_reflns_limit_k_min -10
_diffrn_reflns_limit_l_max 18
_diffrn_reflns_limit_l_min -18
_diffrn_reflns_number 24028
_diffrn_reflns_theta_full 25.242
_diffrn_reflns_theta_max 25.350
_diffrn_reflns_theta_min 2.401
_exptl_absorpt_coefficient_mu 0.116
_exptl_absorpt_correction_T_max 0.7452
_exptl_absorpt_correction_T_min 0.6079
_exptl_absorpt_correction_type multi-scan
_exptl_absorpt_process_details
;
(SADABS; Bruker, 2012)
;
_exptl_crystal_colour yellow
_exptl_crystal_density_diffrn 1.453
_exptl_crystal_description BLOCK
_exptl_crystal_F_000 440
_exptl_crystal_size_max 0.180
_exptl_crystal_size_mid 0.150
_exptl_crystal_size_min 0.100
_refine_diff_density_max 0.226
_refine_diff_density_min -0.213
_refine_ls_extinction_coef 0.050(4)
_refine_ls_extinction_expression Fc^*^=kFc[1+0.001xFc^2^\l^3^/sin(2\q)]^-1/4^
_refine_ls_extinction_method
;
SHELXL-2018/3 (Sheldrick 2015b)
;
_refine_ls_goodness_of_fit_ref 1.023
_refine_ls_hydrogen_treatment mixed
_refine_ls_matrix_type full
_refine_ls_number_parameters 294
_refine_ls_number_reflns 3513
_refine_ls_number_restraints 1
_refine_ls_restrained_S_all 1.023
_refine_ls_R_factor_all 0.1005
_refine_ls_R_factor_gt 0.0480
_refine_ls_shift/su_max 0.000
_refine_ls_shift/su_mean 0.000
_refine_ls_structure_factor_coef Fsqd
_refine_ls_weighting_details 'w=1/[\s^2^(Fo^2^)+(0.0588P)^2^+0.1844P] where P=(Fo^2^+2Fc^2^)/3'
_refine_ls_weighting_scheme calc
_refine_ls_wR_factor_gt 0.1108
_refine_ls_wR_factor_ref 0.1395
_reflns_number_gt 2035
_reflns_number_total 3513
_reflns_threshold_expression 'I > 2\s(I)'
_cod_data_source_file ex2058sup1.cif
_cod_data_source_block I
_cod_database_code 2244124
_shelx_space_group_comment
;
The symmetry employed for this shelxl refinement is uniquely defined
by the following loop, which should always be used as a source of
symmetry information in preference to the above space-group names.
They are only intended as comments.
;
_shelx_estimated_absorpt_t_min 0.979
_shelx_estimated_absorpt_t_max 0.988

loop_
_space_group_symop_operation_xyz
'x, y, z'
'-x, -y, -z'

loop_
_atom_site_type_symbol
_atom_site_label
_atom_site_fract_x
_atom_site_fract_y
_atom_site_fract_z
_atom_site_U_iso_or_equiv
_atom_site_adp_type
_atom_site_calc_flag
_atom_site_occupancy
_atom_site_disorder_assembly
_atom_site_disorder_group
C C1 0.2780(3) 0.2159(3) 0.07284(15) 0.0394(6) Uani d 1 . .
C C2 0.3262(3) 0.1599(3) -0.00995(15) 0.0403(6) Uani d 1 . .
H H2 0.245907 0.096812 -0.034491 0.048 Uiso calc 1 . .
C C3 0.4942(3) 0.1982(3) -0.05608(14) 0.0381(6) Uani d 1 . .
C C4 0.6246(3) 0.2917(3) -0.02095(15) 0.0386(6) Uani d 1 . .
C C5 0.5670(3) 0.3451(3) 0.06598(14) 0.0357(6) Uani d 1 . .
C C6 0.3973(3) 0.3079(3) 0.11071(15) 0.0402(6) Uani d 1 . .
H H6 0.362307 0.344693 0.166821 0.048 Uiso calc 1 . .
C C7 0.6924(4) 0.4410(3) 0.10897(16) 0.0437(6) Uani d 1 . .
C C8 0.7613(3) 0.7961(3) 0.32628(14) 0.0453(7) Uani d 1 . .
H H8A 0.714529 0.899464 0.344577 0.054 Uiso calc 1 . .
H H8B 0.659791 0.734255 0.312652 0.054 Uiso calc 1 . .
C C9 0.9053(4) 0.8122(3) 0.24697(16) 0.0547(8) Uani d 1 . .
H H9A 0.851985 0.862088 0.199882 0.066 Uiso calc 1 . .
H H9B 1.003753 0.878425 0.260013 0.066 Uiso calc 1 . .
C C10 1.0516(4) 0.5698(3) 0.29246(16) 0.0528(7) Uani d 1 . .
H H10A 1.157647 0.624708 0.306580 0.063 Uiso calc 1 . .
H H10B 1.090079 0.464033 0.274758 0.063 Uiso calc 1 . .
C C11 0.9068(4) 0.5609(3) 0.37158(15) 0.0449(7) Uani d 1 . .
H H11A 0.804693 0.498591 0.359076 0.054 Uiso calc 1 . .
H H11B 0.957081 0.510002 0.419258 0.054 Uiso calc 1 . .
C C12 0.7467(3) 0.7377(3) 0.48169(14) 0.0349(6) Uani d 1 . .
C C13 0.6760(3) 0.6130(3) 0.53447(15) 0.0438(6) Uani d 1 . .
H H13 0.686122 0.511151 0.513072 0.053 Uiso calc 1 . .
C C14 0.5896(4) 0.6383(4) 0.61938(17) 0.0586(8) Uani d 1 . .
H H14 0.542766 0.553503 0.654172 0.070 Uiso calc 1 . .
C C15 0.5738(4) 0.7860(4) 0.65120(17) 0.0644(9) Uani d 1 . .
H H15 0.514640 0.802436 0.707561 0.077 Uiso calc 1 . .
C C16 0.6448(4) 0.9121(4) 0.60065(18) 0.0572(8) Uani d 1 . .
H H16 0.634257 1.013138 0.623208 0.069 Uiso calc 1 . .
C C17 0.7317(3) 0.8895(3) 0.51661(15) 0.0418(6) Uani d 1 . .
C C18 0.7951(4) 1.1646(3) 0.4922(2) 0.0782(10) Uani d 1 . .
H H18A 0.667923 1.193863 0.505074 0.117 Uiso calc 1 . .
H H18B 0.855921 1.233884 0.447752 0.117 Uiso calc 1 . .
H H18C 0.851231 1.172510 0.543815 0.117 Uiso calc 1 . .
N N1 0.0996(3) 0.1758(3) 0.12107(14) 0.0552(6) Uani d 1 . .
O O4A 0.6481(12) 0.2063(16) -0.1968(8) 0.079(3) Uani d 0.65 A 1
N N3 0.9804(4) 0.6538(3) 0.21950(15) 0.0557(7) Uani d 1 . .
N N4 0.8428(3) 0.7185(2) 0.39644(11) 0.0368(5) Uani d 1 . .
O O1 -0.0033(3) 0.0951(3) 0.08644(13) 0.0810(7) Uani d 1 . .
O O2 0.0596(3) 0.2239(3) 0.19541(13) 0.0777(7) Uani d 1 . .
O O3 0.4386(3) 0.0337(3) -0.16524(12) 0.0699(6) Uani d 1 . .
O O5 0.6514(3) 0.4920(2) 0.18265(11) 0.0597(6) Uani d 1 . .
O O6 0.8538(2) 0.4713(2) 0.06426(11) 0.0584(6) Uani d 1 . .
O O7 0.7832(2) 0.3284(2) -0.06190(10) 0.0530(5) Uani d 1 . .
O O8 0.8105(2) 1.0068(2) 0.46251(12) 0.0556(5) Uani d 1 . .
N N2 0.5361(3) 0.1362(3) -0.14395(14) 0.0514(6) Uani d 1 . .
O O4B 0.690(2) 0.153(3) -0.1854(16) 0.090(7) Uani d 0.35 A 2
H H3A 0.891(5) 0.589(4) 0.202(2) 0.087(11) Uiso d 1 . .
H H3B 1.070(4) 0.674(3) 0.168(2) 0.085(10) Uiso d 1 . .
H H6A 0.857(5) 0.415(4) -0.002(2) 0.125(13) Uiso d 1 . .

loop_
_atom_site_aniso_label
_atom_site_aniso_U_11
_atom_site_aniso_U_22
_atom_site_aniso_U_33
_atom_site_aniso_U_12
_atom_site_aniso_U_13
_atom_site_aniso_U_23
C1 0.0373(14) 0.0422(15) 0.0384(14) -0.0082(11) -0.0043(11) 0.0015(11)
C2 0.0411(15) 0.0404(15) 0.0405(14) -0.0013(12) -0.0097(12) -0.0042(11)
C3 0.0407(15) 0.0418(15) 0.0325(13) 0.0016(11) -0.0071(11) -0.0069(11)
C4 0.0351(14) 0.0442(15) 0.0359(14) -0.0003(12) -0.0030(11) -0.0010(11)
C5 0.0371(15) 0.0383(14) 0.0317(13) -0.0034(11) -0.0044(11) -0.0012(10)
C6 0.0443(16) 0.0433(15) 0.0323(13) -0.0018(12) -0.0035(11) -0.0019(11)
C7 0.0445(16) 0.0525(17) 0.0342(14) -0.0060(13) -0.0057(12) -0.0039(12)
C8 0.0415(15) 0.0600(17) 0.0341(14) 0.0018(13) -0.0045(12) 0.0008(12)
C9 0.0509(18) 0.075(2) 0.0384(15) -0.0005(15) -0.0074(13) 0.0067(13)
C10 0.0530(18) 0.0567(18) 0.0472(16) 0.0080(14) -0.0015(13) -0.0198(13)
C11 0.0485(16) 0.0438(16) 0.0425(14) -0.0002(12) -0.0063(12) -0.0082(12)
C12 0.0317(13) 0.0407(14) 0.0329(13) 0.0011(11) -0.0064(10) -0.0044(11)
C13 0.0420(15) 0.0453(16) 0.0435(15) -0.0025(12) -0.0048(12) 0.0021(12)
C14 0.0474(17) 0.082(2) 0.0441(17) -0.0007(15) -0.0009(13) 0.0173(16)
C15 0.059(2) 0.097(3) 0.0361(16) 0.0148(18) -0.0058(14) -0.0090(17)
C16 0.0563(19) 0.063(2) 0.0547(18) 0.0131(15) -0.0133(15) -0.0260(15)
C17 0.0377(15) 0.0451(16) 0.0441(15) 0.0018(12) -0.0097(12) -0.0086(12)
C18 0.069(2) 0.0371(18) 0.135(3) 0.0035(15) -0.034(2) -0.0234(18)
N1 0.0508(15) 0.0625(16) 0.0497(14) -0.0172(12) 0.0025(12) -0.0061(12)
O4A 0.062(5) 0.135(8) 0.039(2) -0.029(4) 0.005(3) -0.027(4)
N3 0.0492(15) 0.0839(19) 0.0336(13) -0.0120(14) -0.0018(12) -0.0168(12)
N4 0.0427(12) 0.0379(12) 0.0291(10) 0.0057(9) -0.0038(9) -0.0034(8)
O1 0.0652(14) 0.1054(18) 0.0711(14) -0.0428(13) -0.0005(11) -0.0193(12)
O2 0.0637(14) 0.1058(18) 0.0572(13) -0.0293(12) 0.0162(11) -0.0244(12)
O3 0.0679(14) 0.0792(15) 0.0646(13) -0.0108(12) -0.0125(11) -0.0313(11)
O5 0.0585(12) 0.0813(14) 0.0388(10) -0.0220(10) -0.0024(9) -0.0154(9)
O6 0.0467(12) 0.0858(15) 0.0409(11) -0.0250(10) 0.0027(9) -0.0117(10)
O7 0.0413(11) 0.0782(14) 0.0374(10) -0.0139(9) 0.0025(8) -0.0111(9)
O8 0.0570(12) 0.0373(11) 0.0730(13) -0.0040(9) -0.0105(10) -0.0069(9)
N2 0.0423(14) 0.0683(17) 0.0439(14) 0.0018(12) -0.0067(12) -0.0136(12)
O4B 0.048(7) 0.138(16) 0.078(12) -0.028(8) 0.023(7) -0.052(9)

loop_
_atom_type_symbol
_atom_type_description
_atom_type_scat_dispersion_real
_atom_type_scat_dispersion_imag
_atom_type_scat_source
C C 0.0033 0.0016 'International Tables Vol C Tables 4.2.6.8 and 6.1.1.4'
H H 0.0000 0.0000 'International Tables Vol C Tables 4.2.6.8 and 6.1.1.4'
N N 0.0061 0.0033 'International Tables Vol C Tables 4.2.6.8 and 6.1.1.4'
O O 0.0106 0.0060 'International Tables Vol C Tables 4.2.6.8 and 6.1.1.4'

loop_
_geom_angle_atom_site_label_1
_geom_angle_atom_site_label_2
_geom_angle_atom_site_label_3
_geom_angle_site_symmetry_1
_geom_angle_site_symmetry_3
_geom_angle
_geom_angle_publ_flag
C2 C1 C6 . . 121.0(2) ?
C2 C1 N1 . . 119.0(2) ?
C6 C1 N1 . . 120.0(2) ?
C3 C2 C1 . . 119.3(2) ?
C3 C2 H2 . . 120.4 ?
C1 C2 H2 . . 120.4 ?
C2 C3 C4 . . 122.8(2) ?
C2 C3 N2 . . 116.5(2) ?
C4 C3 N2 . . 120.7(2) ?
O7 C4 C3 . . 124.4(2) ?
O7 C4 C5 . . 120.4(2) ?
C3 C4 C5 . . 115.3(2) ?
C6 C5 C4 . . 121.2(2) ?
C6 C5 C7 . . 119.1(2) ?
C4 C5 C7 . . 119.7(2) ?
C5 C6 C1 . . 120.5(2) ?
C5 C6 H6 . . 119.8 ?
C1 C6 H6 . . 119.8 ?
O5 C7 O6 . . 120.0(2) ?
O5 C7 C5 . . 123.1(2) ?
O6 C7 C5 . . 116.8(2) ?
N4 C8 C9 . . 109.1(2) ?
N4 C8 H8A . . 109.9 ?
C9 C8 H8A . . 109.9 ?
N4 C8 H8B . . 109.9 ?
C9 C8 H8B . . 109.9 ?
H8A C8 H8B . . 108.3 ?
N3 C9 C8 . . 110.1(2) ?
N3 C9 H9A . . 109.6 ?
C8 C9 H9A . . 109.6 ?
N3 C9 H9B . . 109.6 ?
C8 C9 H9B . . 109.6 ?
H9A C9 H9B . . 108.1 ?
N3 C10 C11 . . 110.8(2) ?
N3 C10 H10A . . 109.5 ?
C11 C10 H10A . . 109.5 ?
N3 C10 H10B . . 109.5 ?
C11 C10 H10B . . 109.5 ?
H10A C10 H10B . . 108.1 ?
N4 C11 C10 . . 109.9(2) ?
N4 C11 H11A . . 109.7 ?
C10 C11 H11A . . 109.7 ?
N4 C11 H11B . . 109.7 ?
C10 C11 H11B . . 109.7 ?
H11A C11 H11B . . 108.2 ?
C13 C12 C17 . . 118.0(2) ?
C13 C12 N4 . . 123.3(2) ?
C17 C12 N4 . . 118.6(2) ?
C12 C13 C14 . . 120.8(2) ?
C12 C13 H13 . . 119.6 ?
C14 C13 H13 . . 119.6 ?
C15 C14 C13 . . 120.1(3) ?
C15 C14 H14 . . 119.9 ?
C13 C14 H14 . . 119.9 ?
C14 C15 C16 . . 120.4(3) ?
C14 C15 H15 . . 119.8 ?
C16 C15 H15 . . 119.8 ?
C15 C16 C17 . . 120.4(3) ?
C15 C16 H16 . . 119.8 ?
C17 C16 H16 . . 119.8 ?
O8 C17 C16 . . 124.5(2) ?
O8 C17 C12 . . 115.3(2) ?
C16 C17 C12 . . 120.2(2) ?
O8 C18 H18A . . 109.5 ?
O8 C18 H18B . . 109.5 ?
H18A C18 H18B . . 109.5 ?
O8 C18 H18C . . 109.5 ?
H18A C18 H18C . . 109.5 ?
H18B C18 H18C . . 109.5 ?
O1 N1 O2 . . 122.7(2) ?
O1 N1 C1 . . 118.9(2) ?
O2 N1 C1 . . 118.4(2) ?
C10 N3 C9 . . 110.9(2) ?
C10 N3 H3A . . 107(2) ?
C9 N3 H3A . . 112(2) ?
C10 N3 H3B . . 115.4(18) ?
C9 N3 H3B . . 104.9(17) ?
H3A N3 H3B . . 107(3) ?
C12 N4 C11 . . 117.54(18) ?
C12 N4 C8 . . 115.96(18) ?
C11 N4 C8 . . 110.66(19) ?
C7 O6 H6A . . 106.5(19) ?
C4 O7 H6A . . 102.6(15) ?
C17 O8 C18 . . 118.5(2) ?
O3 N2 O4A . . 122.2(7) ?
O3 N2 O4B . . 118.7(15) ?
O3 N2 C3 . . 118.5(2) ?
O4A N2 C3 . . 118.2(8) ?
O4B N2 C3 . . 119.7(14) ?

loop_
_geom_bond_atom_site_label_1
_geom_bond_atom_site_label_2
_geom_bond_site_symmetry_2
_geom_bond_distance
_geom_bond_publ_flag
C1 C2 . 1.374(3) ?
C1 C6 . 1.385(3) ?
C1 N1 . 1.453(3) ?
C2 C3 . 1.374(3) ?
C2 H2 . 0.9300 ?
C3 C4 . 1.429(3) ?
C3 N2 . 1.460(3) ?
C4 O7 . 1.283(3) ?
C4 C5 . 1.434(3) ?
C5 C6 . 1.373(3) ?
C5 C7 . 1.479(3) ?
C6 H6 . 0.9300 ?
C7 O5 . 1.225(3) ?
C7 O6 . 1.309(3) ?
C8 N4 . 1.465(3) ?
C8 C9 . 1.506(3) ?
C8 H8A . 0.9700 ?
C8 H8B . 0.9700 ?
C9 N3 . 1.492(4) ?
C9 H9A . 0.9700 ?
C9 H9B . 0.9700 ?
C10 N3 . 1.487(3) ?
C10 C11 . 1.503(3) ?
C10 H10A . 0.9700 ?
C10 H10B . 0.9700 ?
C11 N4 . 1.452(3) ?
C11 H11A . 0.9700 ?
C11 H11B . 0.9700 ?
C12 C13 . 1.384(3) ?
C12 C17 . 1.403(3) ?
C12 N4 . 1.416(3) ?
C13 C14 . 1.395(3) ?
C13 H13 . 0.9300 ?
C14 C15 . 1.353(4) ?
C14 H14 . 0.9300 ?
C15 C16 . 1.376(4) ?
C15 H15 . 0.9300 ?
C16 C17 . 1.381(3) ?
C16 H16 . 0.9300 ?
C17 O8 . 1.367(3) ?
C18 O8 . 1.422(3) ?
C18 H18A . 0.9600 ?
C18 H18B . 0.9600 ?
C18 H18C . 0.9600 ?
N1 O1 . 1.217(3) ?
N1 O2 . 1.225(3) ?
O4A N2 . 1.225(8) ?
N3 H3A . 0.94(4) ?
N3 H3B . 0.97(3) ?
O3 N2 . 1.215(3) ?
O6 H6A . 1.13(4) ?
O7 H6A . 1.38(4) ?
N2 O4B . 1.228(13) ?

loop_
_geom_hbond_atom_site_label_D
_geom_hbond_atom_site_label_H
_geom_hbond_atom_site_label_A
_geom_hbond_site_symmetry_A
_geom_hbond_distance_DH
_geom_hbond_distance_HA
_geom_hbond_distance_DA
_geom_hbond_angle_DHA
_geom_hbond_publ_flag
O6 H6A O7 . 1.14(3) 1.37(3) 2.448(2) 154(3) yes
N3 H3A O5 . 0.94(4) 2.02(4) 2.936(3) 165(3) yes
N3 H3A O6 . 0.94(4) 2.44(3) 3.153(3) 133(2) yes
N3 H3B O7 2_765 0.97(3) 1.83(3) 2.787(3) 166(3) yes
C2 H2 O1 2 0.93 2.66 3.581(3) 173.5 yes
C9 H9A O3 2_665 0.97 2.44 3.254(4) 141.4 yes
C10 H10B O2 1_655 0.97 2.43 3.319(3) 152.2 yes
C10 H10A O4A 2_765 0.97 2.50 3.118(10) 121.7 yes
C14 H14 O5 2_666 0.93 2.74 3.481(3) 137 yes
C18 H18C N4 2_776 0.96 2.74 3.552(4) 142.6 yes

loop_
_geom_torsion_atom_site_label_1
_geom_torsion_atom_site_label_2
_geom_torsion_atom_site_label_3
_geom_torsion_atom_site_label_4
_geom_torsion_site_symmetry_1
_geom_torsion_site_symmetry_2
_geom_torsion_site_symmetry_3
_geom_torsion_site_symmetry_4
_geom_torsion
_geom_torsion_publ_flag
C6 C1 C2 C3 . . . . -1.0(4) ?
N1 C1 C2 C3 . . . . 179.6(2) ?
C1 C2 C3 C4 . . . . 1.4(4) ?
C1 C2 C3 N2 . . . . -179.4(2) ?
C2 C3 C4 O7 . . . . 179.3(2) ?
N2 C3 C4 O7 . . . . 0.2(4) ?
C2 C3 C4 C5 . . . . -0.8(4) ?
N2 C3 C4 C5 . . . . -179.9(2) ?
O7 C4 C5 C6 . . . . 179.6(2) ?
C3 C4 C5 C6 . . . . -0.3(3) ?
O7 C4 C5 C7 . . . . -0.9(4) ?
C3 C4 C5 C7 . . . . 179.2(2) ?
C4 C5 C6 C1 . . . . 0.7(4) ?
C7 C5 C6 C1 . . . . -178.8(2) ?
C2 C1 C6 C5 . . . . 0.0(4) ?
N1 C1 C6 C5 . . . . 179.3(2) ?
C6 C5 C7 O5 . . . . -1.3(4) ?
C4 C5 C7 O5 . . . . 179.1(2) ?
C6 C5 C7 O6 . . . . 178.9(2) ?
C4 C5 C7 O6 . . . . -0.6(4) ?
N4 C8 C9 N3 . . . . 58.4(3) ?
N3 C10 C11 N4 . . . . -56.8(3) ?
C17 C12 C13 C14 . . . . 1.1(4) ?
N4 C12 C13 C14 . . . . 177.1(2) ?
C12 C13 C14 C15 . . . . 0.1(4) ?
C13 C14 C15 C16 . . . . -0.9(4) ?
C14 C15 C16 C17 . . . . 0.5(4) ?
C15 C16 C17 O8 . . . . -178.2(2) ?
C15 C16 C17 C12 . . . . 0.6(4) ?
C13 C12 C17 O8 . . . . 177.5(2) ?
N4 C12 C17 O8 . . . . 1.3(3) ?
C13 C12 C17 C16 . . . . -1.4(4) ?
N4 C12 C17 C16 . . . . -177.7(2) ?
C2 C1 N1 O1 . . . . -0.8(4) ?
C6 C1 N1 O1 . . . . 179.8(3) ?
C2 C1 N1 O2 . . . . 178.7(2) ?
C6 C1 N1 O2 . . . . -0.7(4) ?
C11 C10 N3 C9 . . . . 54.4(3) ?
C8 C9 N3 C10 . . . . -55.3(3) ?
C13 C12 N4 C11 . . . . -14.9(3) ?
C17 C12 N4 C11 . . . . 161.1(2) ?
C13 C12 N4 C8 . . . . 119.2(3) ?
C17 C12 N4 C8 . . . . -64.7(3) ?
C10 C11 N4 C12 . . . . -162.6(2) ?
C10 C11 N4 C8 . . . . 61.0(3) ?
C9 C8 N4 C12 . . . . 161.0(2) ?
C9 C8 N4 C11 . . . . -61.9(3) ?
C16 C17 O8 C18 . . . . -3.3(4) ?
C12 C17 O8 C18 . . . . 177.8(2) ?
C2 C3 N2 O3 . . . . -13.1(3) ?
C4 C3 N2 O3 . . . . 166.1(2) ?
C2 C3 N2 O4A . . . . 155.4(6) ?
C4 C3 N2 O4A . . . . -25.4(7) ?
C2 C3 N2 O4B . . . . -172.7(12) ?
C4 C3 N2 O4B . . . . 6.4(13) ?
